data_7700104
loop_
_publ_author_name
'Zaiter, Samantha'
'Kirk, Charlotte'
'Taylor, Matthew'
'Klein, Y. Maximilian'
'Housecroft, Catherine E.'
'Sciortino, Natasha F.'
'Clements, John E.'
'Cooper, Richard I.'
'Kepert, Cameron J.'
'Neville, Suzanne M.'

_publ_section_title
;
 Heteroatom substitution effects in spin crossover dinuclear complexes.
;
_journal_issue 21
_journal_name_full 'Dalton transactions (Cambridge, England : 2003)'
_journal_page_first 7337
_journal_page_last 7343
_journal_paper_doi 10.1039/c8dt05010d
_journal_volume 48
_journal_year 2019
_chemical_formula_moiety 'C39 H30 Fe2 N24 O5 S4, C7 H6 N4 O, C H4 O'
_chemical_formula_sum 'C47 H40 Fe2 N28 O7 S4'
_chemical_formula_weight 1349.01
_chemical_name_common 'fur-S 100 K'
_space_group_crystal_system triclinic
_space_group_IT_number 2
_space_group_name_Hall '-P 1'
_space_group_name_H-M_alt 'P -1'
_symmetry_space_group_name_Hall '-P 1'
_symmetry_space_group_name_H-M 'P -1'
_atom_sites_solution_hydrogens geom
_audit_creation_method SHELXL-2018/3
_audit_update_record
;
2019-03-06 deposited with the CCDC.    2019-03-11 downloaded from the CCDC.
;
_cell_angle_alpha 82.150(2)
_cell_angle_beta 75.238(3)
_cell_angle_gamma 77.043(2)
_cell_formula_units_Z 2
_cell_length_a 11.5733(4)
_cell_length_b 13.6118(3)
_cell_length_c 20.0702(5)
_cell_measurement_reflns_used 9990
_cell_measurement_temperature 100(2)
_cell_measurement_theta_max 23.55
_cell_measurement_theta_min 2.95
_cell_volume 2968.92(15)
_computing_cell_refinement
;
CrysAlisPro, Agilent Technologies,
Version 1.171.36.28 (release 01-02-2013 CrysAlis171 .NET)
(compiled Feb  1 2013,16:14:44)
;
_computing_data_collection
;
CrysAlisPro, Agilent Technologies,
Version 1.171.36.28 (release 01-02-2013 CrysAlis171 .NET)
(compiled Feb  1 2013,16:14:44)
;
_computing_data_reduction
;
CrysAlisPro, Agilent Technologies,
Version 1.171.36.28 (release 01-02-2013 CrysAlis171 .NET)
(compiled Feb  1 2013,16:14:44)
;
_computing_molecular_graphics POV-RAY
_computing_structure_refinement
;
SHELXL-2018/3 (Sheldrick, 2018)
;
_computing_structure_solution 'SHELXT (2018)'
_diffrn_ambient_temperature 100(2)
_diffrn_measured_fraction_theta_full 0.998
_diffrn_measured_fraction_theta_max 0.841
_diffrn_measurement_device_type mirror
_diffrn_measurement_method '\w scans'
_diffrn_radiation_type MoK\a
_diffrn_radiation_wavelength 0.71073
_diffrn_reflns_av_R_equivalents 0.0314
_diffrn_reflns_av_unetI/netI 0.0469
_diffrn_reflns_Laue_measured_fraction_full 0.998
_diffrn_reflns_Laue_measured_fraction_max 0.841
_diffrn_reflns_limit_h_max 14
_diffrn_reflns_limit_h_min -14
_diffrn_reflns_limit_k_max 18
_diffrn_reflns_limit_k_min -18
_diffrn_reflns_limit_l_max 27
_diffrn_reflns_limit_l_min -27
_diffrn_reflns_number 31036
_diffrn_reflns_point_group_measured_fraction_full 0.998
_diffrn_reflns_point_group_measured_fraction_max 0.841
_diffrn_reflns_theta_full 25.242
_diffrn_reflns_theta_max 29.579
_diffrn_reflns_theta_min 2.949
_diffrn_source 'SuperNova X-ray Source'
_exptl_absorpt_coefficient_mu 0.704
_exptl_absorpt_correction_T_max 0.900
_exptl_absorpt_correction_T_min 0.869
_exptl_absorpt_correction_type multi-scan
_exptl_absorpt_process_details
;
CrysAlisPro, Agilent Technologies,
Version 1.171.36.28 (release 01-02-2013 CrysAlis171 .NET)
(compiled Feb  1 2013,16:14:44)
Empirical absorption correction using spherical harmonics,
 implemented in SCALE3 ABSPACK scaling algorithm.
;
_exptl_crystal_colour red
_exptl_crystal_density_diffrn 1.509
_exptl_crystal_description block
_exptl_crystal_F_000 1380
_exptl_crystal_size_max 0.200
_exptl_crystal_size_mid 0.200
_exptl_crystal_size_min 0.150
_platon_squeeze_details
;
TITL ck1Mo_1_100_00 in P-1
CELL   11.5733   13.6118   20.0702     82.15     75.24     77.04
SPGR P-1
# Solvent Accessible Volume =       192
# Electrons Found in S.A.V. =        46
# Note: Atoms in Void are Labelled as Cxxx and Qxxx for all Others
C101 0.563 0.900 0.014 !       3.74 eA-3
C102 0.395 0.052 0.001 !       2.83 eA-3
C103 0.499 0.992 0.036 !       2.48 eA-3
C104 0.310 0.179 0.097 !       2.31 eA-3
C105 0.349 0.077 0.049 !       2.23 eA-3
Q106 0.255 0.159 0.049 !       1.28 eA-3
Q107 0.845 0.361 0.177 !       1.25 eA-3
C108 0.416 0.092 0.078 !       0.96 eA-3
Q109 0.755 0.521 0.130 !       0.82 eA-3
Q110 0.093 0.924 0.027 !       0.72 eA-3
Q111 0.060 0.100 0.030 !       0.71 eA-3
C112 0.369 0.144 0.040 !       0.65 eA-3
Q113 0.016 0.255 0.403 !       0.63 eA-3
Q114 0.809 0.358 0.061 !       0.63 eA-3
Q115 0.800 0.571 0.115 !       0.62 eA-3
Q116 0.049 0.287 0.293 !       0.61 eA-3
Q117 0.511 0.904 0.078 !       0.59 eA-3
Q118 0.223 0.147 0.178 !       0.57 eA-3
Q119 0.843 0.330 0.265 !       0.55 eA-3
C120 0.398 0.950 0.032 !       0.54 eA-3
Q121 0.126 0.203 0.347 !       0.52 eA-3
Q122 0.855 0.327 0.220 !       0.51 eA-3
Q123 0.218 0.188 0.497 !       0.51 eA-3
;
_refine_diff_density_max 1.077
_refine_diff_density_min -0.922
_refine_diff_density_rms 0.071
_refine_ls_extinction_method none
_refine_ls_goodness_of_fit_ref 1.046
_refine_ls_hydrogen_treatment constr
_refine_ls_matrix_type full
_refine_ls_number_parameters 818
_refine_ls_number_reflns 14003
_refine_ls_number_restraints 9
_refine_ls_restrained_S_all 1.058
_refine_ls_R_factor_all 0.0632
_refine_ls_R_factor_gt 0.0464
_refine_ls_shift/su_max 0.000
_refine_ls_shift/su_mean 0.000
_refine_ls_structure_factor_coef Fsqd
_refine_ls_weighting_details 'w=1/[\s^2^(Fo^2^)+(0.0418P)^2^+2.3551P] where P=(Fo^2^+2Fc^2^)/3'
_refine_ls_weighting_scheme calc
_refine_ls_wR_factor_gt 0.1022
_refine_ls_wR_factor_ref 0.1102
_reflns_Friedel_coverage 0.000
_reflns_number_gt 11028
_reflns_number_total 14003
_reflns_threshold_expression 'I > 2\s(I)'
_cod_data_source_file c8dt05010d2.cif
_cod_data_source_block 1884827
_cod_database_code 7700104
_shelx_shelxl_version_number 2018/3
_shelx_space_group_comment
;
The symmetry employed for this shelxl refinement is uniquely defined
by the following loop, which should always be used as a source of
symmetry information in preference to the above space-group names.
They are only intended as comments.
;
_shelx_estimated_absorpt_t_min 0.872
_shelx_estimated_absorpt_t_max 0.902
_platon_squeeze_void_probe_radius 1.20

loop_
_space_group_symop_operation_xyz
'x, y, z'
'-x, -y, -z'

loop_
_atom_site_label
_atom_site_type_symbol
_atom_site_fract_x
_atom_site_fract_y
_atom_site_fract_z
_atom_site_U_iso_or_equiv
_atom_site_adp_type
_atom_site_occupancy
_atom_site_site_symmetry_order
_atom_site_calc_flag
_atom_site_refinement_flags_posn
_atom_site_refinement_flags_adp
_atom_site_refinement_flags_occupancy
_atom_site_disorder_assembly
_atom_site_disorder_group
Fe2 Fe -0.03914(3) 0.73432(2) 0.64666(2) 0.01692(8) Uani 1 1 d . . . . .
N10 N 0.13371(17) 0.62318(13) 0.64695(9) 0.0176(4) Uani 1 1 d . . . . .
N9 N 0.19220(18) 0.59871(13) 0.70120(9) 0.0178(4) Uani 1 1 d . . . . .
Fe1 Fe 0.13383(3) 0.65701(2) 0.79439(2) 0.02226(9) Uani 1 1 d D . . . .
N5 N 0.09565(18) 0.79744(13) 0.74832(10) 0.0206(4) Uani 1 1 d . . . . .
N6 N 0.03554(17) 0.83114(13) 0.69577(9) 0.0184(4) Uani 1 1 d . . . . .
C6 C 0.0345(2) 0.92842(16) 0.68215(11) 0.0186(4) Uani 1 1 d . . . . .
H6 H -0.001003 0.971139 0.648066 0.022 Uiso 1 1 calc R U . . .
N7 N 0.09249(18) 0.95828(13) 0.72472(9) 0.0188(4) Uani 1 1 d . . . . .
C5 C 0.1292(2) 0.87494(16) 0.76469(12) 0.0222(5) Uani 1 1 d . . . . .
H5 H 0.172669 0.872803 0.799319 0.027 Uiso 1 1 calc R U . . .
N8 N 0.11427(19) 1.05210(13) 0.73527(10) 0.0217(4) Uani 1 1 d . . . . .
C7 C 0.0533(2) 1.12910(16) 0.70694(11) 0.0203(5) Uani 1 1 d . . . . .
H7 H 0.001512 1.120382 0.679206 0.024 Uiso 1 1 calc R U . . .
C8 C 0.0633(2) 1.22901(17) 0.71719(12) 0.0229(5) Uani 1 1 d . . . . .
O1 O 0.13763(18) 1.24038(12) 0.75743(9) 0.0327(4) Uani 1 1 d . . . . .
C11 C 0.1263(3) 1.34225(19) 0.75807(15) 0.0413(7) Uani 1 1 d . . . . .
H11 H 0.167970 1.372674 0.782207 0.050 Uiso 1 1 calc R U . . .
C10 C 0.0492(3) 1.39342(18) 0.72047(15) 0.0362(7) Uani 1 1 d . . . . .
H10 H 0.026407 1.464875 0.713223 0.043 Uiso 1 1 calc R U . . .
C9 C 0.0076(2) 1.32035(18) 0.69336(14) 0.0310(6) Uani 1 1 d . . . . .
H9 H -0.048154 1.333097 0.664262 0.037 Uiso 1 1 calc R U . . .
N13 N -0.03418(18) 0.63124(14) 0.80180(10) 0.0227(4) Uani 1 1 d . . . . .
N14 N -0.09717(18) 0.65289(14) 0.74953(10) 0.0209(4) Uani 1 1 d . . . . .
C20 C -0.1896(2) 0.60671(17) 0.76943(12) 0.0235(5) Uani 1 1 d . . . . .
H20 H -0.247287 0.607179 0.743066 0.028 Uiso 1 1 calc R U . . .
N15 N -0.19099(19) 0.55832(16) 0.83298(10) 0.0259(4) Uani 1 1 d . . . . .
C19 C -0.0924(2) 0.57573(19) 0.85127(12) 0.0289(6) Uani 1 1 d . . . . .
H19 H -0.069546 0.551136 0.893652 0.035 Uiso 1 1 calc R U . . .
N16 N -0.2725(2) 0.49345(17) 0.86455(11) 0.0316(5) Uani 1 1 d . . . . .
C21 C -0.2940(3) 0.4847(2) 0.93060(13) 0.0362(6) Uani 1 1 d . . . . .
H21 H -0.260036 0.524028 0.953317 0.043 Uiso 1 1 calc R U . . .
C22 C -0.3678(3) 0.4171(2) 0.97073(14) 0.0415(7) Uani 1 1 d . . . . .
O3 O -0.4092(2) 0.35656(17) 0.93879(10) 0.0510(6) Uani 1 1 d . . . . .
C25 C -0.4720(4) 0.2973(3) 0.99102(18) 0.0609(10) Uani 1 1 d . . . . .
H25 H -0.511908 0.247061 0.983922 0.073 Uiso 1 1 calc R U . . .
C24 C -0.4684(4) 0.3209(3) 1.05259(16) 0.0601(10) Uani 1 1 d . . . . .
H24 H -0.504249 0.291481 1.096535 0.072 Uiso 1 1 calc R U . . .
C23 C -0.4013(3) 0.3977(2) 1.03965(15) 0.0502(9) Uani 1 1 d . . . . .
H23 H -0.382698 0.430241 1.073437 0.060 Uiso 1 1 calc R U . . .
N1 N 0.3000(2) 0.67954(15) 0.78624(10) 0.0268(4) Uani 1 1 d . . . . .
C1 C 0.3957(2) 0.70078(17) 0.77466(12) 0.0244(5) Uani 1 1 d . . . . .
S1 S 0.52869(6) 0.73386(6) 0.75667(3) 0.03469(16) Uani 1 1 d . . . . .
N17A N 0.0751(2) 0.7209(2) 0.88121(16) 0.0218(6) Uani 0.794(2) 1 d D . P A 1
N18A N -0.0193(3) 0.80261(19) 0.89572(13) 0.0285(6) Uani 0.794(2) 1 d D . P A 1
C26A C -0.0137(3) 0.8301(2) 0.95476(15) 0.0277(7) Uani 0.794(2) 1 d D . P A 1
H26A H -0.066202 0.886332 0.977110 0.033 Uiso 0.794(2) 1 calc R U P A 1
N19A N 0.0774(3) 0.76730(19) 0.97944(15) 0.0234(6) Uani 0.794(2) 1 d D . P A 1
C27A C 0.1293(3) 0.6986(3) 0.93261(16) 0.0255(7) Uani 0.794(2) 1 d D . P A 1
H27A H 0.194492 0.643138 0.936372 0.031 Uiso 0.794(2) 1 calc R U P A 1
N20A N 0.1168(3) 0.7646(2) 1.04074(17) 0.0265(7) Uani 0.794(2) 1 d D . P A 1
C28 C 0.1146(2) 0.85075(19) 1.05889(12) 0.0267(5) Uani 1 1 d D . . . .
H28 H 0.084585 0.908978 1.031657 0.032 Uiso 0.794(2) 1 calc R U P A 1
H28A H 0.099843 0.896920 1.020567 0.032 Uiso 0.206(2) 1 calc R U P A 2
C29 C 0.1549(2) 0.8656(2) 1.11838(12) 0.0303(6) Uani 1 1 d . . . . .
O4 O 0.14359(19) 0.96480(15) 1.12958(10) 0.0421(5) Uani 1 1 d . . . . .
C32 C 0.1880(3) 0.9619(3) 1.18701(17) 0.0576(10) Uani 1 1 d . . . . .
H32 H 0.191018 1.019910 1.207453 0.069 Uiso 1 1 calc R U . . .
C31 C 0.2264(3) 0.8667(4) 1.21045(16) 0.0644(12) Uani 1 1 d . . . . .
H31 H 0.261700 0.845506 1.249196 0.077 Uiso 1 1 calc R U . . .
C30 C 0.2045(3) 0.8031(3) 1.16648(14) 0.0460(8) Uani 1 1 d . . . . .
H30 H 0.221210 0.731198 1.170136 0.055 Uiso 1 1 calc R U . . .
N2 N 0.1761(2) 0.52288(18) 0.84451(11) 0.0341(5) Uani 1 1 d D . . . .
C12 C 0.2891(2) 0.52874(16) 0.68160(11) 0.0193(4) Uani 1 1 d . . . . .
H12 H 0.345725 0.497994 0.708889 0.023 Uiso 1 1 calc R U . . .
N11 N 0.29634(17) 0.50682(13) 0.61678(9) 0.0183(4) Uani 1 1 d . . . . .
C13 C 0.1977(2) 0.56676(15) 0.59710(11) 0.0193(4) Uani 1 1 d . . . . .
H13 H 0.178168 0.567606 0.553802 0.023 Uiso 1 1 calc R U . . .
N12 N 0.38917(18) 0.43074(14) 0.58480(10) 0.0222(4) Uani 1 1 d . . . . .
C14 C 0.3957(2) 0.42657(16) 0.52038(11) 0.0211(5) Uani 1 1 d . . . . .
H14 H 0.341449 0.474530 0.497984 0.025 Uiso 1 1 calc R U . . .
C15 C 0.4838(2) 0.35049(16) 0.48184(11) 0.0203(5) Uani 1 1 d . . . . .
O2 O 0.56484(16) 0.28428(12) 0.51347(8) 0.0266(4) Uani 1 1 d . . . . .
C18 C 0.6330(2) 0.21965(19) 0.46448(13) 0.0303(6) Uani 1 1 d . . . . .
H18 H 0.696969 0.165066 0.472012 0.036 Uiso 1 1 calc R U . . .
C17 C 0.5976(2) 0.24364(18) 0.40489(12) 0.0270(5) Uani 1 1 d . . . . .
H17 H 0.630943 0.210149 0.363677 0.032 Uiso 1 1 calc R U . . .
C16 C 0.5002(2) 0.32899(18) 0.41520(12) 0.0263(5) Uani 1 1 d . . . . .
H16 H 0.455732 0.363931 0.382399 0.032 Uiso 1 1 calc R U . . .
N3 N 0.03509(19) 0.80108(14) 0.54917(10) 0.0236(4) Uani 1 1 d . . . . .
C3 C 0.0810(2) 0.83795(16) 0.49645(12) 0.0221(5) Uani 1 1 d . . . . .
S3 S 0.14831(6) 0.89165(5) 0.42251(3) 0.02915(14) Uani 1 1 d . . . . .
N21 N -0.21476(18) 0.83815(13) 0.66110(9) 0.0201(4) Uani 1 1 d . . . . .
N22 N -0.24918(19) 0.91807(15) 0.70337(10) 0.0264(4) Uani 1 1 d . . . . .
C33 C -0.3497(2) 0.97282(18) 0.68989(12) 0.0256(5) Uani 1 1 d . . . . .
H33 H -0.393405 1.032741 0.711112 0.031 Uiso 1 1 calc R U . . .
N23 N -0.38351(17) 0.93199(13) 0.64097(9) 0.0192(4) Uani 1 1 d . . . . .
C34 C -0.2976(2) 0.84763(16) 0.62592(11) 0.0198(5) Uani 1 1 d . . . . .
H34 H -0.297604 0.801792 0.594217 0.024 Uiso 1 1 calc R U . . .
N24 N -0.48519(18) 0.95950(14) 0.61186(10) 0.0228(4) Uani 1 1 d . . . . .
C35 C -0.5368(2) 1.05315(17) 0.61338(12) 0.0224(5) Uani 1 1 d . . . . .
H35 H -0.503913 1.097729 0.632544 0.027 Uiso 1 1 calc R U . . .
C36 C -0.6436(2) 1.09175(17) 0.58655(12) 0.0222(5) Uani 1 1 d . . . . .
O5 O -0.69469(16) 1.02607(12) 0.56249(9) 0.0259(4) Uani 1 1 d . . . . .
C39 C -0.7921(2) 1.08393(19) 0.53989(12) 0.0283(5) Uani 1 1 d . . . . .
H39 H -0.844805 1.058224 0.520387 0.034 Uiso 1 1 calc R U . . .
C38 C -0.8038(2) 1.18237(18) 0.54887(12) 0.0275(5) Uani 1 1 d . . . . .
H38 H -0.864188 1.237179 0.537137 0.033 Uiso 1 1 calc R U . . .
C37 C -0.7074(2) 1.18749(17) 0.57945(12) 0.0244(5) Uani 1 1 d . . . . .
H37 H -0.690888 1.246601 0.592399 0.029 Uiso 1 1 calc R U . . .
N4 N -0.11027(19) 0.63100(14) 0.60593(10) 0.0239(4) Uani 1 1 d . . . . .
C4 C -0.1321(2) 0.55930(17) 0.59087(11) 0.0216(5) Uani 1 1 d . . . . .
S4 S -0.16254(8) 0.45551(5) 0.57227(4) 0.03704(17) Uani 1 1 d . . . . .
O6 O -0.45607(18) 1.24309(14) 0.70247(9) 0.0347(4) Uani 1 1 d . . . . .
C47 C -0.3897(3) 1.3166(2) 0.67465(15) 0.0390(7) Uani 1 1 d . . . . .
H47 H -0.337724 1.317944 0.629620 0.047 Uiso 1 1 calc R U . . .
C46 C -0.4077(3) 1.3869(2) 0.71946(16) 0.0423(7) Uani 1 1 d . . . . .
H46 H -0.371801 1.444896 0.712054 0.051 Uiso 1 1 calc R U . . .
C45 C -0.4914(3) 1.3568(2) 0.78014(16) 0.0449(7) Uani 1 1 d . . . . .
H45 H -0.522223 1.390903 0.821221 0.054 Uiso 1 1 calc R U . . .
C44 C -0.5188(3) 1.2693(2) 0.76771(14) 0.0344(6) Uani 1 1 d . . . . .
C43 C -0.5935(3) 1.2041(2) 0.81073(14) 0.0348(6) Uani 1 1 d . . . . .
H43 H -0.642520 1.224635 0.854147 0.042 Uiso 1 1 calc R U . . .
N28 N -0.5960(2) 1.11860(16) 0.79201(11) 0.0305(5) Uani 1 1 d . . . . .
N27 N -0.6773(2) 1.06476(16) 0.83850(11) 0.0289(5) Uani 1 1 d . . . . .
C40 C -0.6657(3) 0.96309(19) 0.84163(14) 0.0326(6) Uani 1 1 d . . . . .
H40 H -0.601170 0.919560 0.813667 0.039 Uiso 1 1 calc R U . . .
N25 N -0.7550(2) 0.93293(16) 0.88822(12) 0.0334(5) Uani 1 1 d . . . . .
N26 N -0.8308(2) 1.01976(16) 0.91682(12) 0.0349(5) Uani 1 1 d . . . . .
C41 C -0.7821(3) 1.0968(2) 0.88587(14) 0.0370(7) Uani 1 1 d . . . . .
H41 H -0.815169 1.165361 0.895133 0.044 Uiso 1 1 calc R U . . .
N18B N 0.0086(9) 0.6333(7) 0.9578(5) 0.026(2) Uiso 0.206(2) 1 d D . P A 2
C26B C 0.0085(10) 0.6548(8) 1.0196(5) 0.021(2) Uiso 0.206(2) 1 d D . P A 2
H26B H -0.031801 0.624359 1.061981 0.025 Uiso 0.206(2) 1 calc R U P A 2
N19B N 0.0750(9) 0.7273(7) 1.0135(5) 0.018(2) Uiso 0.206(2) 1 d D . P A 2
N17B N 0.0777(10) 0.6929(7) 0.9057(5) 0.014(2) Uiso 0.206(2) 1 d D . P A 2
C27B C 0.1192(10) 0.7479(9) 0.9427(6) 0.009(2) Uiso 0.206(2) 1 d D . P A 2
H27B H 0.171502 0.794293 0.923023 0.011 Uiso 0.206(2) 1 calc R U P A 2
C2B C 0.2244(11) 0.4733(8) 0.8752(6) 0.012(3) Uiso 0.206(2) 1 d D . P A 2
SS2 S 0.18927(10) 0.36154(7) 0.95230(5) 0.0391(3) Uani 0.794(2) 1 d D . P A 1
S2B S 0.2816(3) 0.3886(2) 0.93159(15) 0.0251(9) Uani 0.206(2) 1 d D . P A 2
N20B N 0.1040(13) 0.7565(9) 1.0723(6) 0.027(3) Uani 0.206(2) 1 d D . P A 2
C2A C 0.1814(4) 0.4546(3) 0.89043(19) 0.0313(8) Uani 0.794(2) 1 d D . P A 1

loop_
_atom_site_aniso_label
_atom_site_aniso_U_11
_atom_site_aniso_U_22
_atom_site_aniso_U_33
_atom_site_aniso_U_23
_atom_site_aniso_U_13
_atom_site_aniso_U_12
Fe2 0.01261(17) 0.01630(15) 0.02368(16) -0.00701(11) -0.00614(12) -0.00119(12)
N10 0.0164(10) 0.0159(8) 0.0219(9) -0.0035(7) -0.0079(8) -0.0010(7)
N9 0.0164(10) 0.0175(9) 0.0208(9) -0.0051(7) -0.0058(7) -0.0020(7)
Fe1 0.01504(18) 0.01992(16) 0.03280(18) -0.01252(13) -0.00218(14) -0.00315(13)
N5 0.0190(11) 0.0164(9) 0.0299(10) -0.0031(7) -0.0135(8) -0.0013(7)
N6 0.0153(10) 0.0170(9) 0.0248(9) -0.0054(7) -0.0073(8) -0.0020(7)
C6 0.0160(12) 0.0187(10) 0.0230(11) -0.0038(8) -0.0076(9) -0.0028(8)
N7 0.0190(11) 0.0152(8) 0.0262(9) -0.0039(7) -0.0098(8) -0.0053(7)
C5 0.0209(13) 0.0203(11) 0.0307(12) -0.0034(9) -0.0149(10) -0.0039(9)
N8 0.0243(11) 0.0163(9) 0.0294(10) -0.0048(7) -0.0109(8) -0.0074(8)
C7 0.0185(12) 0.0205(11) 0.0251(11) -0.0033(8) -0.0082(9) -0.0056(9)
C8 0.0216(13) 0.0203(11) 0.0277(12) -0.0041(9) -0.0045(10) -0.0062(9)
O1 0.0425(12) 0.0225(8) 0.0424(10) -0.0059(7) -0.0204(9) -0.0116(8)
C11 0.057(2) 0.0247(13) 0.0515(17) -0.0130(12) -0.0143(15) -0.0188(13)
C10 0.0354(17) 0.0169(12) 0.0518(17) -0.0068(11) 0.0015(13) -0.0072(11)
C9 0.0238(15) 0.0239(12) 0.0451(15) 0.0007(10) -0.0098(12) -0.0045(10)
N13 0.0173(11) 0.0288(10) 0.0236(10) -0.0109(8) -0.0082(8) 0.0015(8)
N14 0.0146(10) 0.0237(9) 0.0265(10) -0.0091(7) -0.0088(8) 0.0005(8)
C20 0.0156(12) 0.0297(12) 0.0265(12) -0.0053(9) -0.0074(9) -0.0028(9)
N15 0.0156(11) 0.0378(11) 0.0251(10) -0.0024(8) -0.0067(8) -0.0048(9)
C19 0.0206(14) 0.0419(14) 0.0242(12) -0.0112(10) -0.0079(10) 0.0021(11)
N16 0.0189(12) 0.0435(12) 0.0296(11) 0.0027(9) -0.0050(9) -0.0048(9)
C21 0.0273(16) 0.0455(16) 0.0292(13) 0.0013(11) -0.0047(11) 0.0016(12)
C22 0.0376(18) 0.0477(17) 0.0305(14) 0.0009(12) -0.0040(13) 0.0025(13)
O3 0.0508(15) 0.0597(14) 0.0327(11) 0.0077(10) 0.0004(10) -0.0094(11)
C25 0.064(3) 0.055(2) 0.055(2) 0.0084(16) -0.0027(18) -0.0140(18)
C24 0.064(3) 0.064(2) 0.0315(16) 0.0153(15) 0.0061(16) -0.0006(18)
C23 0.061(2) 0.0551(19) 0.0266(14) 0.0069(13) -0.0062(14) -0.0070(17)
N1 0.0220(12) 0.0243(10) 0.0303(11) -0.0043(8) -0.0013(9) -0.0011(8)
C1 0.0217(14) 0.0242(11) 0.0220(11) -0.0031(9) -0.0039(10) 0.0052(10)
S1 0.0156(3) 0.0520(4) 0.0345(3) -0.0070(3) -0.0037(3) -0.0032(3)
N17A 0.0214(15) 0.0189(12) 0.0269(14) -0.0001(12) -0.0125(12) -0.0008(10)
N18A 0.0254(16) 0.0304(14) 0.0290(13) -0.0110(10) -0.0123(11) 0.0076(11)
C26A 0.0261(18) 0.0286(15) 0.0267(15) -0.0083(12) -0.0085(13) 0.0039(13)
N19A 0.0238(15) 0.0270(13) 0.0226(14) -0.0054(12) -0.0096(12) -0.0045(11)
C27A 0.0289(19) 0.0196(17) 0.0280(16) -0.0060(12) -0.0097(14) 0.0013(13)
N20A 0.0268(18) 0.0306(15) 0.0235(17) -0.0097(15) -0.0119(18) 0.0024(12)
C28 0.0234(14) 0.0305(13) 0.0272(12) -0.0082(10) -0.0037(10) -0.0061(10)
C29 0.0250(15) 0.0391(14) 0.0264(12) -0.0134(10) -0.0053(10) 0.0000(11)
O4 0.0382(13) 0.0478(12) 0.0479(11) -0.0273(9) -0.0185(10) -0.0002(9)
C32 0.0279(18) 0.106(3) 0.0486(18) -0.051(2) -0.0088(15) -0.0067(19)
C31 0.0227(18) 0.138(4) 0.0311(16) -0.0279(19) -0.0118(13) 0.006(2)
C30 0.0288(17) 0.069(2) 0.0300(14) -0.0046(13) -0.0065(12) 0.0112(14)
N2 0.0323(14) 0.0439(13) 0.0321(12) -0.0143(10) -0.0048(10) -0.0158(11)
C12 0.0175(12) 0.0185(10) 0.0236(11) -0.0036(8) -0.0078(9) -0.0028(9)
N11 0.0146(10) 0.0168(9) 0.0233(9) -0.0066(7) -0.0055(7) 0.0014(7)
C13 0.0192(12) 0.0182(10) 0.0215(10) -0.0057(8) -0.0062(9) -0.0014(9)
N12 0.0155(11) 0.0199(9) 0.0301(10) -0.0115(7) -0.0044(8) 0.0034(7)
C14 0.0179(12) 0.0182(10) 0.0267(11) -0.0051(8) -0.0037(9) -0.0018(9)
C15 0.0155(12) 0.0190(10) 0.0265(11) -0.0050(8) -0.0044(9) -0.0024(9)
O2 0.0199(9) 0.0306(9) 0.0298(9) -0.0137(7) -0.0094(7) 0.0051(7)
C18 0.0192(14) 0.0321(13) 0.0394(14) -0.0187(11) -0.0088(11) 0.0066(10)
C17 0.0220(14) 0.0284(12) 0.0295(12) -0.0137(10) -0.0016(10) -0.0008(10)
C16 0.0241(14) 0.0269(12) 0.0258(12) -0.0056(9) -0.0047(10) 0.0000(10)
N3 0.0178(11) 0.0267(10) 0.0270(10) -0.0038(8) -0.0088(8) -0.0006(8)
C3 0.0168(12) 0.0214(11) 0.0306(12) -0.0064(9) -0.0138(10) 0.0029(9)
S3 0.0232(4) 0.0374(3) 0.0259(3) 0.0036(2) -0.0091(3) -0.0040(3)
N21 0.0156(10) 0.0202(9) 0.0252(9) -0.0084(7) -0.0058(8) 0.0000(7)
N22 0.0198(11) 0.0286(10) 0.0335(11) -0.0172(8) -0.0100(9) 0.0028(8)
C33 0.0198(13) 0.0271(12) 0.0310(12) -0.0135(9) -0.0083(10) 0.0022(10)
N23 0.0123(10) 0.0207(9) 0.0254(9) -0.0063(7) -0.0062(8) -0.0001(7)
C34 0.0148(12) 0.0223(11) 0.0225(11) -0.0068(8) -0.0040(9) -0.0013(9)
N24 0.0152(11) 0.0261(10) 0.0293(10) -0.0062(8) -0.0108(8) 0.0004(8)
C35 0.0180(13) 0.0244(11) 0.0255(11) -0.0038(9) -0.0062(9) -0.0037(9)
C36 0.0169(13) 0.0242(11) 0.0280(12) -0.0057(9) -0.0073(9) -0.0046(9)
O5 0.0213(10) 0.0239(8) 0.0356(9) -0.0058(7) -0.0136(7) -0.0012(7)
C39 0.0225(14) 0.0339(13) 0.0309(13) -0.0039(10) -0.0134(11) -0.0012(10)
C38 0.0214(14) 0.0306(13) 0.0286(12) 0.0003(10) -0.0077(10) -0.0006(10)
C37 0.0198(13) 0.0239(11) 0.0292(12) -0.0015(9) -0.0062(10) -0.0033(9)
N4 0.0208(11) 0.0252(10) 0.0294(10) -0.0086(8) -0.0098(8) -0.0036(8)
C4 0.0198(13) 0.0282(12) 0.0193(10) -0.0031(9) -0.0076(9) -0.0058(9)
S4 0.0584(5) 0.0279(3) 0.0391(4) 0.0007(3) -0.0282(3) -0.0206(3)
O6 0.0253(11) 0.0430(10) 0.0352(10) -0.0075(8) -0.0046(8) -0.0056(8)
C47 0.0314(17) 0.0451(16) 0.0400(15) 0.0019(12) -0.0088(13) -0.0095(13)
C46 0.0383(19) 0.0429(16) 0.0517(18) -0.0052(13) -0.0135(14) -0.0159(14)
C45 0.0393(19) 0.0506(18) 0.0485(17) -0.0153(14) -0.0057(14) -0.0152(14)
C44 0.0248(15) 0.0441(15) 0.0351(14) -0.0119(11) -0.0047(11) -0.0055(12)
C43 0.0253(15) 0.0412(15) 0.0375(14) -0.0155(12) -0.0031(12) -0.0034(12)
N28 0.0182(12) 0.0386(12) 0.0338(11) -0.0101(9) -0.0040(9) -0.0022(9)
N27 0.0206(12) 0.0338(11) 0.0321(11) -0.0111(9) -0.0040(9) -0.0023(9)
C40 0.0258(15) 0.0329(14) 0.0423(15) -0.0179(11) -0.0094(12) -0.0015(11)
N25 0.0288(13) 0.0335(12) 0.0407(12) -0.0111(9) -0.0116(10) -0.0029(10)
N26 0.0301(14) 0.0339(12) 0.0391(12) -0.0084(9) -0.0046(10) -0.0040(10)
C41 0.0313(17) 0.0326(14) 0.0396(15) -0.0083(11) 0.0033(12) -0.0010(12)
SS2 0.0458(7) 0.0350(5) 0.0387(5) -0.0146(4) -0.0158(4) 0.0012(4)
S2B 0.0204(18) 0.0258(15) 0.0277(15) 0.0029(11) -0.0101(12) 0.0002(12)
N20B 0.023(7) 0.045(7) 0.018(6) -0.013(6) -0.005(6) -0.010(5)
C2A 0.021(2) 0.043(2) 0.0347(19) -0.0241(16) 0.0003(16) -0.0110(17)

loop_
_atom_type_symbol
_atom_type_description
_atom_type_scat_dispersion_real
_atom_type_scat_dispersion_imag
_atom_type_scat_source
C C 0.0033 0.0016 'International Tables Vol C Tables 4.2.6.8 and 6.1.1.4'
H H 0.0000 0.0000 'International Tables Vol C Tables 4.2.6.8 and 6.1.1.4'
Fe Fe 0.3463 0.8444 'International Tables Vol C Tables 4.2.6.8 and 6.1.1.4'
N N 0.0061 0.0033 'International Tables Vol C Tables 4.2.6.8 and 6.1.1.4'
O O 0.0106 0.0060 'International Tables Vol C Tables 4.2.6.8 and 6.1.1.4'
S S 0.1246 0.1234 'International Tables Vol C Tables 4.2.6.8 and 6.1.1.4'

loop_
_geom_angle_atom_site_label_1
_geom_angle_atom_site_label_2
_geom_angle_atom_site_label_3
_geom_angle
N3 Fe2 N4 94.11(8)
N3 Fe2 N21 95.48(7)
N4 Fe2 N21 90.28(7)
N3 Fe2 N6 90.04(7)
N4 Fe2 N6 175.22(7)
N21 Fe2 N6 91.68(7)
N3 Fe2 N10 91.75(7)
N4 Fe2 N10 91.53(7)
N21 Fe2 N10 172.40(7)
N6 Fe2 N10 85.98(7)
N3 Fe2 N14 173.58(7)
N4 Fe2 N14 86.67(7)
N21 Fe2 N14 90.89(7)
N6 Fe2 N14 88.95(7)
N10 Fe2 N14 81.85(7)
C13 N10 N9 107.26(18)
C13 N10 Fe2 126.68(15)
N9 N10 Fe2 126.04(13)
C12 N9 N10 107.22(17)
C12 N9 Fe1 126.76(15)
N10 N9 Fe1 125.98(14)
N17A Fe1 N1 90.90(10)
N17A Fe1 N2 90.97(11)
N1 Fe1 N2 89.75(9)
N17A Fe1 N5 85.86(10)
N1 Fe1 N5 87.62(8)
N2 Fe1 N5 175.85(8)
N17A Fe1 N13 90.08(10)
N1 Fe1 N13 178.79(8)
N2 Fe1 N13 89.54(9)
N5 Fe1 N13 93.15(8)
N17A Fe1 N9 176.63(10)
N1 Fe1 N9 89.13(8)
N2 Fe1 N9 92.40(8)
N5 Fe1 N9 90.77(7)
N13 Fe1 N9 89.93(8)
N1 Fe1 N17B 91.2(3)
N2 Fe1 N17B 77.3(3)
N5 Fe1 N17B 99.5(3)
N13 Fe1 N17B 89.6(3)
N9 Fe1 N17B 169.7(3)
C5 N5 N6 107.77(17)
C5 N5 Fe1 122.77(15)
N6 N5 Fe1 129.45(13)
C6 N6 N5 107.34(17)
C6 N6 Fe2 128.55(15)
N5 N6 Fe2 124.11(13)
N6 C6 N7 109.09(19)
N6 C6 H6 125.5
N7 C6 H6 125.5
C5 N7 C6 106.43(17)
C5 N7 N8 119.37(18)
C6 N7 N8 134.14(18)
N5 C5 N7 109.38(19)
N5 C5 H5 125.3
N7 C5 H5 125.3
C7 N8 N7 114.77(19)
N8 C7 C8 119.7(2)
N8 C7 H7 120.2
C8 C7 H7 120.2
C9 C8 O1 110.3(2)
C9 C8 C7 130.1(2)
O1 C8 C7 119.5(2)
C11 O1 C8 105.7(2)
C10 C11 O1 111.2(2)
C10 C11 H11 124.4
O1 C11 H11 124.4
C11 C10 C9 106.5(2)
C11 C10 H10 126.7
C9 C10 H10 126.7
C8 C9 C10 106.3(2)
C8 C9 H9 126.9
C10 C9 H9 126.9
C19 N13 N14 107.7(2)
C19 N13 Fe1 125.50(17)
N14 N13 Fe1 125.72(15)
C20 N14 N13 106.81(19)
C20 N14 Fe2 126.49(16)
N13 N14 Fe2 126.31(15)
N14 C20 N15 110.0(2)
N14 C20 H20 125.0
N15 C20 H20 125.0
C20 N15 C19 105.9(2)
C20 N15 N16 122.7(2)
C19 N15 N16 130.9(2)
N13 C19 N15 109.5(2)
N13 C19 H19 125.2
N15 C19 H19 125.2
C21 N16 N15 113.8(2)
N16 C21 C22 121.3(3)
N16 C21 H21 119.3
C22 C21 H21 119.3
O3 C22 C23 110.2(3)
O3 C22 C21 119.5(2)
C23 C22 C21 130.3(3)
C22 O3 C25 105.8(3)
C24 C25 O3 110.2(3)
C24 C25 H25 124.9
O3 C25 H25 124.9
C25 C24 C23 106.3(3)
C25 C24 H24 126.9
C23 C24 H24 126.9
C22 C23 C24 107.6(3)
C22 C23 H23 126.2
C24 C23 H23 126.2
C1 N1 Fe1 171.8(2)
N1 C1 S1 178.1(2)
C27A N17A N18A 109.1(3)
C27A N17A Fe1 124.0(2)
N18A N17A Fe1 126.5(2)
C26A N18A N17A 105.5(2)
N18A C26A N19A 110.6(3)
N18A C26A H26A 124.7
N19A C26A H26A 124.7
C27A N19A C26A 105.9(3)
C27A N19A N20A 122.5(3)
C26A N19A N20A 131.6(3)
N17A C27A N19A 108.8(3)
N17A C27A H27A 125.6
N19A C27A H27A 125.6
C28 N20A N19A 114.5(3)
N20A C28 C29 123.9(3)
N20B C28 C29 100.5(6)
N20A C28 H28 118.1
C29 C28 H28 118.1
N20B C28 H28A 129.7
C29 C28 H28A 129.7
C30 C29 O4 110.8(2)
C30 C29 C28 134.4(3)
O4 C29 C28 114.8(2)
C32 O4 C29 105.3(3)
C31 C32 O4 111.0(3)
C31 C32 H32 124.5
O4 C32 H32 124.5
C32 C31 C30 106.9(3)
C32 C31 H31 126.5
C30 C31 H31 126.5
C29 C30 C31 105.9(3)
C29 C30 H30 127.0
C31 C30 H30 127.0
C2B N2 Fe1 152.6(7)
C2A N2 Fe1 162.1(2)
N9 C12 N11 109.89(19)
N9 C12 H12 125.1
N11 C12 H12 125.1
C12 N11 C13 106.01(17)
C12 N11 N12 121.22(18)
C13 N11 N12 132.66(18)
N10 C13 N11 109.62(19)
N10 C13 H13 125.2
N11 C13 H13 125.2
C14 N12 N11 114.95(19)
N12 C14 C15 120.8(2)
N12 C14 H14 119.6
C15 C14 H14 119.6
O2 C15 C16 110.64(19)
O2 C15 C14 119.40(19)
C16 C15 C14 129.9(2)
C15 O2 C18 105.50(18)
C17 C18 O2 111.2(2)
C17 C18 H18 124.4
O2 C18 H18 124.4
C18 C17 C16 106.7(2)
C18 C17 H17 126.7
C16 C17 H17 126.7
C15 C16 C17 106.0(2)
C15 C16 H16 127.0
C17 C16 H16 127.0
C3 N3 Fe2 176.70(19)
N3 C3 S3 178.6(2)
C34 N21 N22 107.52(18)
C34 N21 Fe2 127.51(14)
N22 N21 Fe2 124.25(14)
C33 N22 N21 106.50(18)
N22 C33 N23 110.53(19)
N22 C33 H33 124.7
N23 C33 H33 124.7
C34 N23 C33 105.09(19)
C34 N23 N24 122.55(18)
C33 N23 N24 132.25(19)
N21 C34 N23 110.32(19)
N21 C34 H34 124.8
N23 C34 H34 124.8
C35 N24 N23 114.89(19)
N24 C35 C36 121.0(2)
N24 C35 H35 119.5
C36 C35 H35 119.5
C37 C36 O5 110.2(2)
C37 C36 C35 130.6(2)
O5 C36 C35 119.27(19)
C39 O5 C36 105.93(18)
C38 C39 O5 111.1(2)
C38 C39 H39 124.4
O5 C39 H39 124.4
C39 C38 C37 106.0(2)
C39 C38 H38 127.0
C37 C38 H38 127.0
C36 C37 C38 106.7(2)
C36 C37 H37 126.6
C38 C37 H37 126.6
C4 N4 Fe2 165.07(19)
N4 C4 S4 177.9(2)
C47 O6 C44 106.0(2)
C46 C47 O6 111.2(3)
C46 C47 H47 124.4
O6 C47 H47 124.4
C47 C46 C45 106.3(3)
C47 C46 H46 126.8
C45 C46 H46 126.8
C44 C45 C46 106.6(3)
C44 C45 H45 126.7
C46 C45 H45 126.7
C45 C44 O6 109.8(2)
C45 C44 C43 131.2(3)
O6 C44 C43 119.0(2)
N28 C43 C44 121.4(2)
N28 C43 H43 119.3
C44 C43 H43 119.3
C43 N28 N27 114.8(2)
C40 N27 C41 105.1(2)
C40 N27 N28 123.5(2)
C41 N27 N28 131.3(2)
N25 C40 N27 110.9(2)
N25 C40 H40 124.5
N27 C40 H40 124.5
C40 N25 N26 106.6(2)
C41 N26 N25 107.0(2)
N26 C41 N27 110.3(2)
N26 C41 H41 124.8
N27 C41 H41 124.8
C26B N18B N17B 110.7(9)
N18B C26B N19B 109.5(9)
N18B C26B H26B 125.3
N19B C26B H26B 125.3
C26B N19B C27B 105.8(9)
C26B N19B N20B 121.7(10)
C27B N19B N20B 131.6(10)
C27B N17B N18B 103.0(8)
C27B N17B Fe1 133.1(8)
N18B N17B Fe1 121.7(7)
N17B C27B N19B 111.0(9)
N17B C27B H27B 124.5
N19B C27B H27B 124.5
N2 C2B S2B 170.9(12)
C28 N20B N19B 107.1(9)
N2 C2A SS2 179.6(4)

loop_
_geom_bond_atom_site_label_1
_geom_bond_atom_site_label_2
_geom_bond_distance
Fe2 N3 2.098(2)
Fe2 N4 2.1212(19)
Fe2 N21 2.1763(19)
Fe2 N6 2.1807(18)
Fe2 N10 2.2219(18)
Fe2 N14 2.224(2)
N10 C13 1.310(3)
N10 N9 1.389(2)
N9 C12 1.310(3)
N9 Fe1 2.0261(17)
Fe1 N17A 1.949(3)
Fe1 N1 1.978(2)
Fe1 N2 1.983(3)
Fe1 N5 2.0126(18)
Fe1 N13 2.017(2)
Fe1 N17B 2.251(9)
N5 C5 1.310(3)
N5 N6 1.380(3)
N6 C6 1.313(3)
C6 N7 1.362(3)
C6 H6 0.9500
N7 C5 1.349(3)
N7 N8 1.409(2)
C5 H5 0.9500
N8 C7 1.277(3)
C7 C8 1.437(3)
C7 H7 0.9500
C8 C9 1.351(3)
C8 O1 1.365(3)
O1 C11 1.365(3)
C11 C10 1.331(4)
C11 H11 0.9500
C10 C9 1.418(4)
C10 H10 0.9500
C9 H9 0.9500
N13 C19 1.301(3)
N13 N14 1.388(3)
N14 C20 1.310(3)
C20 N15 1.351(3)
C20 H20 0.9500
N15 C19 1.361(3)
N15 N16 1.409(3)
C19 H19 0.9500
N16 C21 1.279(3)
C21 C22 1.422(4)
C21 H21 0.9500
C22 O3 1.341(4)
C22 C23 1.344(4)
O3 C25 1.387(4)
C25 C24 1.332(5)
C25 H25 0.9500
C24 C23 1.395(5)
C24 H24 0.9500
C23 H23 0.9500
N1 C1 1.165(3)
C1 S1 1.639(3)
N17A C27A 1.307(4)
N17A N18A 1.378(3)
N18A C26A 1.312(4)
C26A N19A 1.355(4)
C26A H26A 0.9500
N19A C27A 1.349(4)
N19A N20A 1.410(4)
C27A H27A 0.9500
N20A C28 1.268(4)
C28 N20B 1.300(12)
C28 C29 1.441(3)
C28 H28 0.9500
C28 H28A 0.9500
C29 C30 1.351(4)
C29 O4 1.371(3)
O4 C32 1.369(4)
C32 C31 1.334(6)
C32 H32 0.9500
C31 C30 1.419(5)
C31 H31 0.9500
C30 H30 0.9500
N2 C2B 1.020(9)
N2 C2A 1.219(4)
C12 N11 1.352(3)
C12 H12 0.9500
N11 C13 1.360(3)
N11 N12 1.404(2)
C13 H13 0.9500
N12 C14 1.284(3)
C14 C15 1.433(3)
C14 H14 0.9500
C15 O2 1.365(3)
C15 C16 1.365(3)
O2 C18 1.376(3)
C18 C17 1.337(4)
C18 H18 0.9500
C17 C16 1.422(3)
C17 H17 0.9500
C16 H16 0.9500
N3 C3 1.159(3)
C3 S3 1.647(3)
N21 C34 1.304(3)
N21 N22 1.395(2)
N22 C33 1.303(3)
C33 N23 1.367(3)
C33 H33 0.9500
N23 C34 1.352(3)
N23 N24 1.400(3)
C34 H34 0.9500
N24 C35 1.282(3)
C35 C36 1.437(3)
C35 H35 0.9500
C36 C37 1.355(3)
C36 O5 1.372(3)
O5 C39 1.365(3)
C39 C38 1.348(4)
C39 H39 0.9500
C38 C37 1.422(4)
C38 H38 0.9500
C37 H37 0.9500
N4 C4 1.157(3)
C4 S4 1.641(2)
O6 C47 1.370(3)
O6 C44 1.377(3)
C47 C46 1.348(4)
C47 H47 0.9500
C46 C45 1.424(4)
C46 H46 0.9500
C45 C44 1.368(4)
C45 H45 0.9500
C44 C43 1.427(4)
C43 N28 1.279(3)
C43 H43 0.9500
N28 N27 1.403(3)
N27 C40 1.354(3)
N27 C41 1.361(3)
C40 N25 1.306(4)
C40 H40 0.9500
N25 N26 1.400(3)
N26 C41 1.308(4)
C41 H41 0.9500
N18B C26B 1.311(14)
N18B N17B 1.424(12)
C26B N19B 1.356(12)
C26B H26B 0.9500
N19B C27B 1.394(11)
N19B N20B 1.434(12)
N17B C27B 1.355(12)
C27B H27B 0.9500
C2B S2B 1.653(9)
SS2 C2A 1.652(4)

loop_
_platon_squeeze_void_nr
_platon_squeeze_void_average_x
_platon_squeeze_void_average_y
_platon_squeeze_void_average_z
_platon_squeeze_void_volume
_platon_squeeze_void_count_electrons
_platon_squeeze_void_content
1 0.500 0.000 0.000 192 46 ' '
